data_1553794
loop_
_publ_author_name
'Hsieh, Jen-Chieh'
'Hong, Ya-Chun'
'Yang, Chun-Ming'
'Mannathan, Subramaniyan'
'Cheng, Chien-Hong'

_publ_section_title
;
 Nickel-catalyzed highly chemo- and stereoselective borylative cyclization
 of 1,6-enynes with bis(pinacolato)diboron
;
_journal_issue 8
_journal_name_full 'Organic Chemistry Frontiers'
_journal_page_first 1615
_journal_paper_doi 10.1039/C7QO00321H
_journal_volume 4
_journal_year 2017
_chemical_formula_sum 'C28 H33 B O4'
_chemical_formula_weight 444.35
_space_group_IT_number 2
_space_group_name_Hall '-P 1'
_space_group_name_H-M_alt 'P -1'
_symmetry_cell_setting triclinic
_symmetry_space_group_name_Hall '-P 1'
_symmetry_space_group_name_H-M 'P -1'
_atom_sites_solution_hydrogens geom
_atom_sites_solution_primary direct
_atom_sites_solution_secondary difmap
_audit_creation_method SHELXL-97
_audit_update_record
;
2016-10-26 deposited with the CCDC.
2017-05-16 downloaded from the CCDC.
;
_cell_angle_alpha 84.471(2)
_cell_angle_beta 84.954(2)
_cell_angle_gamma 75.059(2)
_cell_formula_units_Z 2
_cell_length_a 10.0442(4)
_cell_length_b 10.4197(4)
_cell_length_c 11.9542(5)
_cell_measurement_reflns_used 5469
_cell_measurement_temperature 100(2)
_cell_measurement_theta_max 26.1124
_cell_measurement_theta_min 2.5287
_cell_volume 1200.58(8)
_computing_cell_refinement 'SAINT V7.68A (Bruker AXS, 2009)'
_computing_data_collection 'APEX2 (Bruker AXS, 2010)'
_computing_data_reduction 'SAINT V7.68A (Bruker AXS, 2009)'
_computing_molecular_graphics 'SHELXTL (Sheldrick, 2008)'
_computing_publication_material SHELXTL
_computing_structure_refinement 'SHELXL-97 (Sheldrick, 2008)'
_computing_structure_solution 'SHELXS-97 (Sheldrick, 2008)'
_diffrn_ambient_temperature 100(2)
_diffrn_detector_area_resol_mean 8.3333
_diffrn_measured_fraction_theta_full 0.988
_diffrn_measured_fraction_theta_max 0.988
_diffrn_measurement_device_type 'Bruker APEX-II CCD'
_diffrn_measurement_method '\f and \w scans'
_diffrn_radiation_monochromator graphite
_diffrn_radiation_source 'fine-focus sealed tube'
_diffrn_radiation_type MoK\a
_diffrn_radiation_wavelength 0.71073
_diffrn_reflns_av_R_equivalents 0.0362
_diffrn_reflns_av_sigmaI/netI 0.0355
_diffrn_reflns_limit_h_max 12
_diffrn_reflns_limit_h_min -12
_diffrn_reflns_limit_k_max 13
_diffrn_reflns_limit_k_min -13
_diffrn_reflns_limit_l_max 14
_diffrn_reflns_limit_l_min -14
_diffrn_reflns_number 20192
_diffrn_reflns_theta_full 26.43
_diffrn_reflns_theta_max 26.43
_diffrn_reflns_theta_min 2.03
_exptl_absorpt_coefficient_mu 0.080
_exptl_absorpt_correction_T_max 0.9486
_exptl_absorpt_correction_T_min 0.8515
_exptl_absorpt_correction_type multi-scan
_exptl_absorpt_process_details 'SADABS V2008/1 (Bruker AXS)'
_exptl_crystal_colour Colorless
_exptl_crystal_density_diffrn 1.229
_exptl_crystal_density_meas ?
_exptl_crystal_density_method 'not measured'
_exptl_crystal_description Lump
_exptl_crystal_F_000 476
_exptl_crystal_size_max 0.15
_exptl_crystal_size_mid 0.12
_exptl_crystal_size_min 0.12
_refine_diff_density_max 0.465
_refine_diff_density_min -0.410
_refine_diff_density_rms 0.045
_refine_ls_extinction_method none
_refine_ls_goodness_of_fit_ref 1.046
_refine_ls_hydrogen_treatment constr
_refine_ls_matrix_type full
_refine_ls_number_parameters 358
_refine_ls_number_reflns 4882
_refine_ls_number_restraints 192
_refine_ls_restrained_S_all 1.027
_refine_ls_R_factor_all 0.0726
_refine_ls_R_factor_gt 0.0520
_refine_ls_shift/su_max 0.000
_refine_ls_shift/su_mean 0.000
_refine_ls_structure_factor_coef Fsqd
_refine_ls_weighting_details 'calc w=1/[\s^2^(Fo^2^)+(0.0581P)^2^+0.6591P] where P=(Fo^2^+2Fc^2^)/3'
_refine_ls_weighting_scheme calc
_refine_ls_wR_factor_gt 0.1247
_refine_ls_wR_factor_ref 0.1392
_reflns_number_gt 3675
_reflns_number_total 4882
_reflns_threshold_expression >2sigma(I)
_cod_data_source_file c7qo00321h2.cif
_cod_data_source_block 120427lt_0m
_cod_depositor_comments
;
The following automatic conversions were performed:

data item '_exptl_crystal_density_meas' value 'not measured' was
changed to '?' -- the value is perceived as not measured.

Automatic conversion script
Id: cif_fix_values 6909 2019-04-08 15:41:33Z antanas 
;
_cod_database_code 1553794

loop_
_symmetry_equiv_pos_as_xyz
'x, y, z'
'-x, -y, -z'

loop_
_atom_site_label
_atom_site_type_symbol
_atom_site_fract_x
_atom_site_fract_y
_atom_site_fract_z
_atom_site_U_iso_or_equiv
_atom_site_adp_type
_atom_site_occupancy
_atom_site_symmetry_multiplicity
_atom_site_calc_flag
_atom_site_refinement_flags
_atom_site_disorder_assembly
_atom_site_disorder_group
B1 B 0.2593(2) 0.64161(19) 0.23048(17) 0.0248(4) Uani 1 1 d . A .
O1 O 0.23301(13) 0.57093(11) 0.32915(10) 0.0288(3) Uani 1 1 d . . .
O2 O 0.27094(14) 0.57025(12) 0.13880(10) 0.0321(3) Uani 1 1 d . . .
O3 O 0.06652(14) 0.87628(15) 0.67113(12) 0.0458(4) Uani 1 1 d . . .
O4 O 0.37181(17) 1.07893(19) -0.27199(13) 0.0645(5) Uani 1 1 d . A .
C1 C 0.24950(18) 0.43293(16) 0.30394(16) 0.0276(4) Uani 1 1 d . . .
C2 C 0.2275(2) 0.44788(18) 0.17686(16) 0.0381(5) Uani 1 1 d . . .
C3 C 0.14293(19) 0.37744(18) 0.37773(15) 0.0291(4) Uani 1 1 d . . .
H3A H 0.1667 0.3674 0.4564 0.044 Uiso 1 1 calc R . .
H3B H 0.1420 0.2904 0.3536 0.044 Uiso 1 1 calc R . .
H3C H 0.0514 0.4388 0.3707 0.044 Uiso 1 1 calc R . .
C4 C 0.3943(2) 0.3585(2) 0.3347(2) 0.0592(7) Uani 1 1 d . . .
H4A H 0.4620 0.3973 0.2888 0.089 Uiso 1 1 calc R . .
H4B H 0.4105 0.2645 0.3206 0.089 Uiso 1 1 calc R . .
H4C H 0.4037 0.3659 0.4146 0.089 Uiso 1 1 calc R . .
C5 C 0.0787(3) 0.4745(3) 0.1510(2) 0.0705(9) Uani 1 1 d . . .
H5A H 0.0227 0.5452 0.1962 0.106 Uiso 1 1 calc R . .
H5B H 0.0469 0.3931 0.1691 0.106 Uiso 1 1 calc R . .
H5C H 0.0695 0.5027 0.0708 0.106 Uiso 1 1 calc R . .
C6 C 0.3185(4) 0.3351(2) 0.1130(2) 0.1003(15) Uani 1 1 d . . .
H6A H 0.2875 0.3409 0.0368 0.150 Uiso 1 1 calc R . .
H6B H 0.3125 0.2496 0.1524 0.150 Uiso 1 1 calc R . .
H6C H 0.4144 0.3418 0.1086 0.150 Uiso 1 1 calc R . .
C7 C 0.26920(19) 0.78950(17) 0.22271(15) 0.0279(4) Uani 1 1 d . . .
C8 C 0.27793(18) 0.85317(17) 0.31364(15) 0.0265(4) Uani 1 1 d . A .
C9 C 0.28535(19) 0.99769(17) 0.31239(15) 0.0287(4) Uani 1 1 d . . .
H9A H 0.2017 1.0588 0.2815 0.034 Uiso 1 1 calc R A .
H9B H 0.3676 1.0120 0.2658 0.034 Uiso 1 1 calc R . .
C10 C 0.29504(19) 1.02183(17) 0.43555(16) 0.0301(4) Uani 1 1 d . A .
H10A H 0.3545 1.0830 0.4414 0.036 Uiso 1 1 calc R . .
H10B H 0.2025 1.0595 0.4718 0.036 Uiso 1 1 calc R . .
C11 C 0.35932(18) 0.88274(16) 0.48883(15) 0.0255(4) Uani 1 1 d . . .
H11A H 0.3407 0.8782 0.5716 0.031 Uiso 1 1 calc R A .
H11B H 0.4604 0.8568 0.4710 0.031 Uiso 1 1 calc R . .
C12 C 0.28726(17) 0.79337(16) 0.43467(14) 0.0239(4) Uani 1 1 d . A .
H12 H 0.3442 0.6991 0.4379 0.029 Uiso 1 1 calc R . .
C13 C 0.13946(18) 0.80138(18) 0.48922(15) 0.0286(4) Uani 1 1 d . . .
H13A H 0.0780 0.8884 0.4648 0.034 Uiso 1 1 calc R A .
H13B H 0.1041 0.7307 0.4616 0.034 Uiso 1 1 calc R . .
C14 C 0.13365(18) 0.78591(19) 0.61596(16) 0.0314(4) Uani 1 1 d . A .
C15 C 0.21269(18) 0.65924(19) 0.67491(16) 0.0313(4) Uani 1 1 d . . .
C16 C 0.2351(2) 0.6584(2) 0.78815(17) 0.0371(5) Uani 1 1 d . A .
H16 H 0.2009 0.7374 0.8263 0.045 Uiso 1 1 calc R . .
C17 C 0.3070(2) 0.5430(2) 0.84565(19) 0.0439(5) Uani 1 1 d . . .
H17 H 0.3237 0.5432 0.9226 0.053 Uiso 1 1 calc R A .
C18 C 0.3545(2) 0.4272(2) 0.79044(19) 0.0448(5) Uani 1 1 d . A .
H18 H 0.4024 0.3477 0.8302 0.054 Uiso 1 1 calc R . .
C19 C 0.3326(2) 0.4263(2) 0.67777(19) 0.0410(5) Uani 1 1 d . . .
H19 H 0.3653 0.3466 0.6404 0.049 Uiso 1 1 calc R A .
C20 C 0.26238(19) 0.54277(19) 0.61967(17) 0.0340(4) Uani 1 1 d . A .
H20 H 0.2483 0.5429 0.5421 0.041 Uiso 1 1 calc R . .
C21 C 0.2535(7) 0.8700(9) 0.1154(7) 0.0216(13) Uani 0.544(3) 1 d PDU A 1
C22 C 0.3523(3) 0.8250(3) 0.0282(3) 0.0257(7) Uani 0.544(3) 1 d PDU A 1
H22 H 0.4200 0.7434 0.0404 0.031 Uiso 0.544(3) 1 calc PR A 1
C23 C 0.3534(3) 0.8965(3) -0.0751(3) 0.0257(7) Uani 0.544(3) 1 d PDU A 1
H23 H 0.4245 0.8660 -0.1314 0.031 Uiso 0.544(3) 1 calc PR A 1
C24 C 0.2510(7) 1.0133(10) -0.0980(7) 0.0228(14) Uani 0.544(3) 1 d PDU A 1
C25 C 0.1505(3) 1.0574(3) -0.0129(3) 0.0261(7) Uani 0.544(3) 1 d PDU A 1
H25 H 0.0800 1.1366 -0.0265 0.031 Uiso 0.544(3) 1 calc PR A 1
C26 C 0.1521(3) 0.9872(3) 0.0913(3) 0.0239(7) Uani 0.544(3) 1 d PDU A 1
H26 H 0.0824 1.0195 0.1481 0.029 Uiso 0.544(3) 1 calc PR A 1
C21' C 0.2836(8) 0.8544(11) 0.0992(7) 0.0188(14) Uani 0.456(3) 1 d PDU A 2
C22' C 0.3940(4) 0.9062(4) 0.0568(3) 0.0231(8) Uani 0.456(3) 1 d PDU A 2
H22' H 0.4717 0.8936 0.1004 0.028 Uiso 0.456(3) 1 calc PR A 2
C23' C 0.3925(4) 0.9756(4) -0.0475(3) 0.0239(8) Uani 0.456(3) 1 d PDU A 2
H23' H 0.4697 1.0089 -0.0753 0.029 Uiso 0.456(3) 1 calc PR A 2
C24' C 0.2799(9) 0.9974(12) -0.1122(8) 0.0221(15) Uani 0.456(3) 1 d PDU A 2
C25' C 0.1693(4) 0.9440(3) -0.0712(3) 0.0225(8) Uani 0.456(3) 1 d PDU A 2
H25' H 0.0913 0.9578 -0.1146 0.027 Uiso 0.456(3) 1 calc PR A 2
C26' C 0.1725(4) 0.8709(3) 0.0324(3) 0.0220(8) Uani 0.456(3) 1 d PDU A 2
H26' H 0.0985 0.8319 0.0579 0.026 Uiso 0.456(3) 1 calc PR A 2
C27 C 0.2664(2) 1.08181(18) -0.21749(16) 0.0331(4) Uani 1 1 d . . .
C28 C 0.1344(3) 1.1616(3) -0.2626(2) 0.0739(10) Uani 1 1 d . A .
H28A H 0.1541 1.2146 -0.3313 0.111 Uiso 1 1 calc R . .
H28B H 0.0827 1.2211 -0.2063 0.111 Uiso 1 1 calc R . .
H28C H 0.0794 1.1017 -0.2799 0.111 Uiso 1 1 calc R . .

loop_
_atom_site_aniso_label
_atom_site_aniso_U_11
_atom_site_aniso_U_22
_atom_site_aniso_U_33
_atom_site_aniso_U_23
_atom_site_aniso_U_13
_atom_site_aniso_U_12
B1 0.0238(9) 0.0221(9) 0.0300(10) 0.0043(8) -0.0070(8) -0.0088(8)
O1 0.0410(7) 0.0194(6) 0.0304(7) 0.0039(5) -0.0080(5) -0.0160(5)
O2 0.0458(8) 0.0193(6) 0.0329(7) 0.0007(5) 0.0055(6) -0.0150(5)
O3 0.0363(8) 0.0498(9) 0.0406(8) 0.0032(7) 0.0063(6) 0.0033(7)
O4 0.0506(10) 0.0866(13) 0.0335(9) 0.0191(8) 0.0065(7) 0.0119(9)
C1 0.0282(9) 0.0161(8) 0.0394(10) 0.0019(7) 0.0009(7) -0.0095(7)
C2 0.0658(14) 0.0227(9) 0.0316(10) -0.0035(8) 0.0108(9) -0.0256(9)
C3 0.0320(10) 0.0239(9) 0.0336(10) 0.0000(7) 0.0020(7) -0.0130(7)
C4 0.0287(11) 0.0355(12) 0.106(2) 0.0313(13) -0.0018(11) -0.0083(9)
C5 0.100(2) 0.093(2) 0.0489(14) 0.0248(14) -0.0401(14) -0.0784(19)
C6 0.208(4) 0.0246(12) 0.0600(17) -0.0124(11) 0.070(2) -0.0375(18)
C7 0.0332(10) 0.0239(9) 0.0302(10) 0.0064(7) -0.0109(7) -0.0137(7)
C8 0.0262(9) 0.0206(8) 0.0347(10) 0.0067(7) -0.0101(7) -0.0099(7)
C9 0.0319(9) 0.0184(8) 0.0373(10) 0.0057(7) -0.0093(8) -0.0099(7)
C10 0.0342(10) 0.0198(8) 0.0387(11) -0.0007(7) -0.0033(8) -0.0112(7)
C11 0.0265(9) 0.0228(8) 0.0296(9) -0.0001(7) -0.0045(7) -0.0103(7)
C12 0.0255(9) 0.0184(8) 0.0288(9) 0.0027(7) -0.0060(7) -0.0076(7)
C13 0.0243(9) 0.0236(9) 0.0380(10) 0.0056(7) -0.0076(7) -0.0072(7)
C14 0.0211(9) 0.0343(10) 0.0390(11) 0.0062(8) -0.0009(7) -0.0109(8)
C15 0.0238(9) 0.0341(10) 0.0390(11) 0.0110(8) -0.0054(7) -0.0168(8)
C16 0.0345(10) 0.0396(11) 0.0427(12) 0.0095(9) -0.0094(8) -0.0216(9)
C17 0.0455(12) 0.0460(13) 0.0469(12) 0.0196(10) -0.0171(10) -0.0274(10)
C18 0.0368(11) 0.0406(12) 0.0575(14) 0.0247(10) -0.0123(10) -0.0182(9)
C19 0.0373(11) 0.0326(11) 0.0519(13) 0.0145(9) -0.0019(9) -0.0134(9)
C20 0.0320(10) 0.0308(10) 0.0408(11) 0.0105(8) -0.0042(8) -0.0150(8)
C21 0.022(3) 0.021(3) 0.025(2) -0.0023(19) 0.0012(18) -0.013(2)
C22 0.0262(16) 0.0243(16) 0.0267(17) -0.0007(13) -0.0028(13) -0.0064(13)
C23 0.0246(15) 0.0272(16) 0.0256(15) -0.0023(13) 0.0012(12) -0.0078(13)
C24 0.026(3) 0.021(3) 0.024(2) 0.003(2) -0.0049(19) -0.010(2)
C25 0.0265(16) 0.0210(15) 0.0315(17) 0.0016(12) -0.0034(12) -0.0083(12)
C26 0.0240(15) 0.0234(15) 0.0257(15) -0.0021(12) -0.0007(12) -0.0086(12)
C21' 0.021(3) 0.012(2) 0.022(3) 0.002(2) -0.003(2) -0.003(2)
C22' 0.0235(17) 0.0202(17) 0.0258(18) 0.0005(14) -0.0017(13) -0.0068(14)
C23' 0.0248(18) 0.0209(18) 0.0270(18) -0.0009(14) 0.0029(14) -0.0094(14)
C24' 0.023(3) 0.020(3) 0.023(3) -0.005(2) 0.003(2) -0.006(2)
C25' 0.0220(17) 0.0214(17) 0.0238(18) -0.0003(14) -0.0032(13) -0.0047(14)
C26' 0.0210(17) 0.0202(17) 0.0250(18) 0.0010(13) -0.0006(13) -0.0068(13)
C27 0.0476(12) 0.0264(9) 0.0305(10) 0.0036(8) -0.0104(9) -0.0179(8)
C28 0.0500(14) 0.110(2) 0.0631(16) 0.0606(16) -0.0254(12) -0.0393(15)

loop_
_atom_type_symbol
_atom_type_description
_atom_type_scat_dispersion_real
_atom_type_scat_dispersion_imag
_atom_type_scat_source
C C 0.0033 0.0016 'International Tables Vol C Tables 4.2.6.8 and 6.1.1.4'
H H 0.0000 0.0000 'International Tables Vol C Tables 4.2.6.8 and 6.1.1.4'
O O 0.0106 0.0060 'International Tables Vol C Tables 4.2.6.8 and 6.1.1.4'
B B 0.0013 0.0007 'International Tables Vol C Tables 4.2.6.8 and 6.1.1.4'

loop_
_geom_angle_atom_site_label_1
_geom_angle_atom_site_label_2
_geom_angle_atom_site_label_3
_geom_angle
O2 B1 O1 112.54(15)
O2 B1 C7 123.37(16)
O1 B1 C7 124.05(16)
B1 O1 C1 107.66(13)
B1 O2 C2 107.19(13)
O1 C1 C4 105.95(16)
O1 C1 C3 108.25(14)
C4 C1 C3 110.12(15)
O1 C1 C2 102.18(13)
C4 C1 C2 114.75(18)
C3 C1 C2 114.71(15)
O2 C2 C5 106.28(17)
O2 C2 C6 108.09(17)
C5 C2 C6 111.9(2)
O2 C2 C1 102.62(14)
C5 C2 C1 113.61(17)
C6 C2 C1 113.5(2)
C1 C3 H3A 109.5
C1 C3 H3B 109.5
H3A C3 H3B 109.5
C1 C3 H3C 109.5
H3A C3 H3C 109.5
H3B C3 H3C 109.5
C1 C4 H4A 109.5
C1 C4 H4B 109.5
H4A C4 H4B 109.5
C1 C4 H4C 109.5
H4A C4 H4C 109.5
H4B C4 H4C 109.5
C2 C5 H5A 109.5
C2 C5 H5B 109.5
H5A C5 H5B 109.5
C2 C5 H5C 109.5
H5A C5 H5C 109.5
H5B C5 H5C 109.5
C2 C6 H6A 109.5
C2 C6 H6B 109.5
H6A C6 H6B 109.5
C2 C6 H6C 109.5
H6A C6 H6C 109.5
H6B C6 H6C 109.5
C8 C7 C21 116.5(4)
C8 C7 B1 122.98(16)
C21 C7 B1 120.2(4)
C8 C7 C21' 122.0(5)
C21 C7 C21' 12.7(4)
B1 C7 C21' 114.7(5)
C7 C8 C12 126.46(15)
C7 C8 C9 125.72(16)
C12 C8 C9 107.79(14)
C8 C9 C10 105.62(14)
C8 C9 H9A 110.6
C10 C9 H9A 110.6
C8 C9 H9B 110.6
C10 C9 H9B 110.6
H9A C9 H9B 108.7
C11 C10 C9 103.34(14)
C11 C10 H10A 111.1
C9 C10 H10A 111.1
C11 C10 H10B 111.1
C9 C10 H10B 111.1
H10A C10 H10B 109.1
C10 C11 C12 103.34(14)
C10 C11 H11A 111.1
C12 C11 H11A 111.1
C10 C11 H11B 111.1
C12 C11 H11B 111.1
H11A C11 H11B 109.1
C8 C12 C11 102.85(13)
C8 C12 C13 109.34(13)
C11 C12 C13 112.04(14)
C8 C12 H12 110.8
C11 C12 H12 110.8
C13 C12 H12 110.8
C14 C13 C12 113.24(14)
C14 C13 H13A 108.9
C12 C13 H13A 108.9
C14 C13 H13B 108.9
C12 C13 H13B 108.9
H13A C13 H13B 107.7
O3 C14 C15 119.70(17)
O3 C14 C13 120.56(16)
C15 C14 C13 119.73(16)
C16 C15 C20 119.50(17)
C16 C15 C14 118.69(18)
C20 C15 C14 121.80(17)
C17 C16 C15 120.3(2)
C17 C16 H16 119.8
C15 C16 H16 119.8
C18 C17 C16 119.8(2)
C18 C17 H17 120.1
C16 C17 H17 120.1
C19 C18 C17 120.59(19)
C19 C18 H18 119.7
C17 C18 H18 119.7
C18 C19 C20 119.6(2)
C18 C19 H19 120.2
C20 C19 H19 120.2
C19 C20 C15 120.20(19)
C19 C20 H20 119.9
C15 C20 H20 119.9
C26 C21 C22 117.0(5)
C26 C21 C7 127.0(5)
C22 C21 C7 116.0(5)
C23 C22 C21 121.5(4)
C23 C22 H22 119.2
C21 C22 H22 119.2
C22 C23 C24 120.7(4)
C22 C23 H23 119.6
C24 C23 H23 119.6
C25 C24 C23 118.2(6)
C25 C24 C27 127.2(6)
C23 C24 C27 114.5(5)
C26 C25 C24 120.7(4)
C26 C25 H25 119.6
C24 C25 H25 119.6
C25 C26 C21 121.8(4)
C25 C26 H26 119.1
C21 C26 H26 119.1
C22' C21' C26' 118.5(6)
C22' C21' C7 124.0(7)
C26' C21' C7 117.3(6)
C23' C22' C21' 121.0(5)
C23' C22' H22' 119.5
C21' C22' H22' 119.5
C22' C23' C24' 120.9(5)
C22' C23' H23' 119.6
C24' C23' H23' 119.6
C23' C24' C25' 118.6(7)
C23' C24' C27 123.1(8)
C25' C24' C27 118.1(7)
C26' C25' C24' 120.6(5)
C26' C25' H25' 119.7
C24' C25' H25' 119.7
C25' C26' C21' 120.4(5)
C25' C26' H26' 119.8
C21' C26' H26' 119.8
O4 C27 C24' 114.9(3)
O4 C27 C28 119.31(18)
C24' C27 C28 125.7(4)
O4 C27 C24 126.1(3)
C24' C27 C24 12.4(5)
C28 C27 C24 114.5(3)
C27 C28 H28A 109.5
C27 C28 H28B 109.5
H28A C28 H28B 109.5
C27 C28 H28C 109.5
H28A C28 H28C 109.5
H28B C28 H28C 109.5

loop_
_geom_bond_atom_site_label_1
_geom_bond_atom_site_label_2
_geom_bond_distance
B1 O2 1.363(2)
B1 O1 1.372(2)
B1 C7 1.563(3)
O1 C1 1.462(2)
O2 C2 1.471(2)
O3 C14 1.221(2)
O4 C27 1.188(2)
C1 C4 1.520(3)
C1 C3 1.521(2)
C1 C2 1.542(3)
C2 C5 1.502(3)
C2 C6 1.515(3)
C3 H3A 0.9800
C3 H3B 0.9800
C3 H3C 0.9800
C4 H4A 0.9800
C4 H4B 0.9800
C4 H4C 0.9800
C5 H5A 0.9800
C5 H5B 0.9800
C5 H5C 0.9800
C6 H6A 0.9800
C6 H6B 0.9800
C6 H6C 0.9800
C7 C8 1.347(3)
C7 C21 1.461(8)
C7 C21' 1.574(8)
C8 C12 1.520(2)
C8 C9 1.525(2)
C9 C10 1.533(3)
C9 H9A 0.9900
C9 H9B 0.9900
C10 C11 1.528(2)
C10 H10A 0.9900
C10 H10B 0.9900
C11 C12 1.535(2)
C11 H11A 0.9900
C11 H11B 0.9900
C12 C13 1.553(2)
C12 H12 1.0000
C13 C14 1.506(3)
C13 H13A 0.9900
C13 H13B 0.9900
C14 C15 1.499(3)
C15 C16 1.391(3)
C15 C20 1.394(3)
C16 C17 1.386(3)
C16 H16 0.9500
C17 C18 1.385(3)
C17 H17 0.9500
C18 C19 1.385(3)
C18 H18 0.9500
C19 C20 1.391(3)
C19 H19 0.9500
C20 H20 0.9500
C21 C26 1.399(8)
C21 C22 1.401(7)
C22 C23 1.380(4)
C22 H22 0.9500
C23 C24 1.397(8)
C23 H23 0.9500
C24 C25 1.391(8)
C24 C27 1.548(8)
C25 C26 1.381(4)
C25 H25 0.9500
C26 H26 0.9500
C21' C22' 1.392(10)
C21' C26' 1.394(10)
C22' C23' 1.380(5)
C22' H22' 0.9500
C23' C24' 1.384(11)
C23' H23' 0.9500
C24' C25' 1.398(11)
C24' C27 1.459(10)
C25' C26' 1.388(5)
C25' H25' 0.9500
C26' H26' 0.9500
C27 C28 1.487(3)
C28 H28A 0.9800
C28 H28B 0.9800
C28 H28C 0.9800
